data_2230805
loop_
_publ_author_name
'Liu, Yan-Hui'
'Xu, Lin'
'Dai, Dong-Mei'
'Zou, Jian-Wei'

_publ_section_title
;
 Dichloridobis(3-chloropyridine-\k<i>N</i>)zinc
;
_journal_coeditor_code NC2231
_journal_issue 7
_journal_name_full 'Acta Crystallographica Section E'
_journal_page_first m915
_journal_paper_doi 10.1107/S1600536811020447
_journal_volume 67
_journal_year 2011
_chemical_formula_iupac '[Zn Cl2 (C5 H4 Cl N)2]'
_chemical_formula_moiety 'C10 H8 Cl4 N2 Zn'
_chemical_formula_sum 'C10 H8 Cl4 N2 Zn'
_chemical_formula_weight 363.35
_chemical_name_systematic
;
Dichloridobis(3-chloropyridine-\k<i>N</i>)zinc
;
_space_group_IT_number 2
_symmetry_cell_setting triclinic
_symmetry_space_group_name_Hall '-P 1'
_symmetry_space_group_name_H-M 'P -1'
_atom_sites_solution_hydrogens geom
_atom_sites_solution_primary direct
_atom_sites_solution_secondary difmap
_audit_creation_method SHELXL-97
_cell_angle_alpha 95.17(3)
_cell_angle_beta 91.14(3)
_cell_angle_gamma 117.37(3)
_cell_formula_units_Z 2
_cell_length_a 7.3429(15)
_cell_length_b 7.9220(16)
_cell_length_c 13.259(3)
_cell_measurement_reflns_used 2456
_cell_measurement_temperature 298(2)
_cell_measurement_theta_max 19.6
_cell_measurement_theta_min 2.12
_cell_volume 680.5(3)
_computing_cell_refinement 'XSCANS (Siemens, 1994)'
_computing_data_collection 'XSCANS (Siemens, 1994)'
_computing_data_reduction 'SHELXTL (Sheldrick, 2008)'
_computing_molecular_graphics 'SHELXTL (Sheldrick, 2008)'
_computing_publication_material 'SHELXTL (Sheldrick, 2008) and publCIF (Westrip, 2010)'
_computing_structure_refinement 'SHELXL97 (Sheldrick, 2008)'
_computing_structure_solution 'SHELXS97 (Sheldrick, 2008)'
_diffrn_ambient_temperature 298(2)
_diffrn_measured_fraction_theta_full 0.991
_diffrn_measured_fraction_theta_max 0.991
_diffrn_measurement_device_type 'Bruker P4'
_diffrn_measurement_method \w
_diffrn_radiation_monochromator graphite
_diffrn_radiation_source 'fine-focus sealed tube'
_diffrn_radiation_type MoK\a
_diffrn_radiation_wavelength 0.71073
_diffrn_reflns_av_R_equivalents 0.0438
_diffrn_reflns_av_sigmaI/netI 0.0575
_diffrn_reflns_limit_h_max 9
_diffrn_reflns_limit_h_min -9
_diffrn_reflns_limit_k_max 9
_diffrn_reflns_limit_k_min -9
_diffrn_reflns_limit_l_max 13
_diffrn_reflns_limit_l_min -16
_diffrn_reflns_number 5839
_diffrn_reflns_theta_full 25.99
_diffrn_reflns_theta_max 25.99
_diffrn_reflns_theta_min 3.09
_diffrn_standards_decay_% 0
_diffrn_standards_interval_count 0
_diffrn_standards_interval_time 0
_diffrn_standards_number 0
_exptl_absorpt_coefficient_mu 2.566
_exptl_absorpt_correction_T_max 0.6413
_exptl_absorpt_correction_T_min 0.3981
_exptl_absorpt_correction_type multi-scan
_exptl_absorpt_process_details '(SADABS; Bruker, 2002)'
_exptl_crystal_colour colorless
_exptl_crystal_density_diffrn 1.773
_exptl_crystal_density_method 'not measured'
_exptl_crystal_description prism
_exptl_crystal_F_000 360
_exptl_crystal_size_max 0.44
_exptl_crystal_size_mid 0.42
_exptl_crystal_size_min 0.19
_refine_diff_density_max 0.820
_refine_diff_density_min -1.238
_refine_ls_extinction_method none
_refine_ls_goodness_of_fit_ref 1.164
_refine_ls_hydrogen_treatment constr
_refine_ls_matrix_type full
_refine_ls_number_parameters 154
_refine_ls_number_reflns 2640
_refine_ls_number_restraints 0
_refine_ls_restrained_S_all 1.164
_refine_ls_R_factor_all 0.0601
_refine_ls_R_factor_gt 0.0421
_refine_ls_shift/su_max 0.000
_refine_ls_shift/su_mean 0.000
_refine_ls_structure_factor_coef Fsqd
_refine_ls_weighting_details 'calc w=1/[\s^2^(Fo^2^)+(0.0510P)^2^+1.6856P] where P=(Fo^2^+2Fc^2^)/3'
_refine_ls_weighting_scheme calc
_refine_ls_wR_factor_gt 0.1015
_refine_ls_wR_factor_ref 0.1470
_reflns_number_gt 2066
_reflns_number_total 2640
_reflns_threshold_expression I>2\s(I)
_cod_data_source_file nc2231.cif
_cod_data_source_block I
_cod_original_cell_volume 680.5(2)
_cod_database_code 2230805
_cod_database_fobs_code 2230805

loop_
_symmetry_equiv_pos_as_xyz
'x, y, z'
'-x, -y, -z'

loop_
_atom_site_type_symbol
_atom_site_label
_atom_site_fract_x
_atom_site_fract_y
_atom_site_fract_z
_atom_site_U_iso_or_equiv
_atom_site_adp_type
_atom_site_calc_flag
_atom_site_refinement_flags
_atom_site_occupancy
_atom_site_symmetry_multiplicity
_atom_site_disorder_assembly
_atom_site_disorder_group
Zn Zn1 0.13903(9) 0.76409(9) 0.24334(5) 0.0394(2) Uani d . 1 1 . .
Cl Cl4 0.9010(2) 1.1496(2) 0.46968(12) 0.0522(4) Uani d . 1 1 . .
Cl Cl2 0.1747(3) 0.5228(2) 0.29582(12) 0.0544(4) Uani d . 1 1 . .
Cl Cl3 0.6030(3) 0.6881(3) -0.08020(13) 0.0623(5) Uani d . 1 1 . .
Cl Cl1 -0.1516(2) 0.7837(3) 0.24273(13) 0.0620(5) Uani d . 1 1 . .
N N1 0.2137(7) 0.7713(6) 0.0913(3) 0.0399(10) Uani d . 1 1 . .
N N2 0.3755(7) 1.0102(6) 0.3193(3) 0.0373(10) Uani d . 1 1 . .
C C7 0.6947(7) 1.1654(7) 0.4135(4) 0.0357(11) Uani d . 1 1 . .
C C6 0.5425(8) 1.0075(8) 0.3607(4) 0.0394(12) Uani d . 1 1 . .
H H6A 0.5536 0.8948 0.3529 0.047 Uiso calc R 1 1 . .
C C2 0.4034(9) 0.7317(8) -0.0417(4) 0.0417(12) Uani d . 1 1 . .
C C1 0.3685(8) 0.7401(7) 0.0598(4) 0.0404(12) Uani d . 1 1 . .
H H1A 0.4533 0.7241 0.1069 0.048 Uiso calc R 1 1 . .
C C10 0.3626(9) 1.1745(8) 0.3302(4) 0.0404(12) Uani d . 1 1 . .
H H10A 0.2466 1.1768 0.3024 0.049 Uiso calc R 1 1 . .
C C8 0.6861(9) 1.3362(8) 0.4244(5) 0.0483(14) Uani d . 1 1 . .
H H8A 0.7912 1.4458 0.4597 0.058 Uiso calc R 1 1 . .
C C3 0.2782(10) 0.7512(9) -0.1128(4) 0.0530(15) Uani d . 1 1 . .
H H3A 0.2975 0.7388 -0.1817 0.064 Uiso calc R 1 1 . .
C C5 0.0957(9) 0.7987(9) 0.0231(4) 0.0488(14) Uani d . 1 1 . .
H H5A -0.0088 0.8248 0.0457 0.059 Uiso calc R 1 1 . .
C C9 0.5139(10) 1.3371(8) 0.3805(5) 0.0510(15) Uani d . 1 1 . .
H H9A 0.5021 1.4495 0.3856 0.061 Uiso calc R 1 1 . .
C C4 0.1231(10) 0.7898(11) -0.0794(5) 0.0623(18) Uani d . 1 1 . .
H H4A 0.0389 0.8094 -0.1251 0.075 Uiso calc R 1 1 . .

loop_
_atom_site_aniso_label
_atom_site_aniso_U_11
_atom_site_aniso_U_22
_atom_site_aniso_U_33
_atom_site_aniso_U_12
_atom_site_aniso_U_13
_atom_site_aniso_U_23
Zn1 0.0408(4) 0.0457(4) 0.0344(4) 0.0230(3) 0.0014(3) 0.0013(3)
Cl4 0.0480(8) 0.0630(9) 0.0488(9) 0.0289(7) -0.0058(6) 0.0059(7)
Cl2 0.0670(10) 0.0490(8) 0.0522(9) 0.0309(7) -0.0005(7) 0.0082(6)
Cl3 0.0603(10) 0.0855(12) 0.0581(10) 0.0463(9) 0.0203(8) 0.0154(8)
Cl1 0.0484(8) 0.0895(12) 0.0586(10) 0.0424(9) 0.0047(7) -0.0018(8)
N1 0.048(3) 0.048(2) 0.030(2) 0.028(2) 0.0003(19) 0.0024(18)
N2 0.043(2) 0.039(2) 0.028(2) 0.018(2) 0.0044(18) 0.0022(17)
C7 0.029(2) 0.040(3) 0.035(3) 0.013(2) 0.000(2) 0.006(2)
C6 0.047(3) 0.049(3) 0.032(3) 0.029(3) 0.006(2) 0.008(2)
C2 0.047(3) 0.044(3) 0.041(3) 0.026(3) 0.010(2) 0.006(2)
C1 0.046(3) 0.044(3) 0.039(3) 0.029(3) -0.002(2) 0.003(2)
C10 0.047(3) 0.050(3) 0.035(3) 0.031(3) 0.006(2) 0.007(2)
C8 0.049(3) 0.039(3) 0.046(3) 0.014(3) -0.004(3) -0.005(2)
C3 0.053(3) 0.072(4) 0.029(3) 0.025(3) 0.005(2) 0.005(3)
C5 0.049(3) 0.068(4) 0.041(3) 0.037(3) 0.002(3) 0.005(3)
C9 0.060(4) 0.043(3) 0.055(4) 0.029(3) -0.001(3) 0.003(3)
C4 0.060(4) 0.101(5) 0.037(3) 0.046(4) -0.002(3) 0.011(3)

loop_
_atom_type_symbol
_atom_type_description
_atom_type_scat_dispersion_real
_atom_type_scat_dispersion_imag
_atom_type_scat_source
C C 0.0033 0.0016 'International Tables Vol C Tables 4.2.6.8 and 6.1.1.4'
H H 0.0000 0.0000 'International Tables Vol C Tables 4.2.6.8 and 6.1.1.4'
N N 0.0061 0.0033 'International Tables Vol C Tables 4.2.6.8 and 6.1.1.4'
Cl Cl 0.1484 0.1585 'International Tables Vol C Tables 4.2.6.8 and 6.1.1.4'
Zn Zn 0.2839 1.4301 'International Tables Vol C Tables 4.2.6.8 and 6.1.1.4'

loop_
_geom_angle_atom_site_label_1
_geom_angle_atom_site_label_2
_geom_angle_atom_site_label_3
_geom_angle_site_symmetry_1
_geom_angle_site_symmetry_3
_geom_angle
_geom_angle_publ_flag
N2 Zn1 N1 . . 104.62(18) ?
N2 Zn1 Cl1 . . 110.33(14) ?
N1 Zn1 Cl1 . . 104.81(14) ?
N2 Zn1 Cl2 . . 105.93(14) ?
N1 Zn1 Cl2 . . 105.50(13) ?
Cl1 Zn1 Cl2 . . 124.03(8) ?
C1 N1 C5 . . 119.1(5) ?
C1 N1 Zn1 . . 122.1(4) ?
C5 N1 Zn1 . . 118.7(4) ?
C10 N2 C6 . . 118.7(5) ?
C10 N2 Zn1 . . 120.6(4) ?
C6 N2 Zn1 . . 120.7(4) ?
C6 C7 C8 . . 121.0(5) ?
C6 C7 Cl4 . . 119.0(4) ?
C8 C7 Cl4 . . 120.0(4) ?
N2 C6 C7 . . 121.3(5) ?
N2 C6 H6A . . 119.4 ?
C7 C6 H6A . . 119.4 ?
C3 C2 C1 . . 120.9(5) ?
C3 C2 Cl3 . . 119.6(5) ?
C1 C2 Cl3 . . 119.4(4) ?
N1 C1 C2 . . 120.5(5) ?
N1 C1 H1A . . 119.7 ?
C2 C1 H1A . . 119.7 ?
N2 C10 C9 . . 121.9(5) ?
N2 C10 H10A . . 119.1 ?
C9 C10 H10A . . 119.1 ?
C7 C8 C9 . . 117.0(5) ?
C7 C8 H8A . . 121.5 ?
C9 C8 H8A . . 121.5 ?
C2 C3 C4 . . 118.2(6) ?
C2 C3 H3A . . 120.9 ?
C4 C3 H3A . . 120.9 ?
N1 C5 C4 . . 122.5(6) ?
N1 C5 H5A . . 118.7 ?
C4 C5 H5A . . 118.7 ?
C10 C9 C8 . . 120.1(5) ?
C10 C9 H9A . . 120.0 ?
C8 C9 H9A . . 120.0 ?
C5 C4 C3 . . 118.6(6) ?
C5 C4 H4A . . 120.7 ?
C3 C4 H4A . . 120.7 ?

loop_
_geom_bond_atom_site_label_1
_geom_bond_atom_site_label_2
_geom_bond_site_symmetry_2
_geom_bond_distance
_geom_bond_publ_flag
Zn1 N2 . 2.072(4) ?
Zn1 N1 . 2.098(4) ?
Zn1 Cl1 . 2.2099(17) ?
Zn1 Cl2 . 2.2130(16) ?
Cl4 C7 . 1.736(5) ?
Cl3 C2 . 1.730(6) ?
N1 C1 . 1.336(7) ?
N1 C5 . 1.340(7) ?
N2 C10 . 1.342(7) ?
N2 C6 . 1.344(7) ?
C7 C6 . 1.352(7) ?
C7 C8 . 1.378(8) ?
C6 H6A . 0.9300 ?
C2 C3 . 1.372(8) ?
C2 C1 . 1.376(8) ?
C1 H1A . 0.9300 ?
C10 C9 . 1.356(8) ?
C10 H10A . 0.9300 ?
C8 C9 . 1.385(9) ?
C8 H8A . 0.9300 ?
C3 C4 . 1.379(9) ?
C3 H3A . 0.9300 ?
C5 C4 . 1.378(9) ?
C5 H5A . 0.9300 ?
C9 H9A . 0.9300 ?
C4 H4A . 0.9300 ?
